data_7029492
loop_
_publ_author_name
'Qin, Qian'
'Zhou, Liujiang'
'Wang, Yi'
'Sang, Ruili'
'Xu, Li'

_publ_section_title
;
 Linear triatomic [ZnBi2](4-) in K4ZnBi2.
;
_journal_issue 16
_journal_name_full 'Dalton transactions (Cambridge, England : 2003)'
_journal_page_first 5990
_journal_page_last 5993
_journal_paper_doi 10.1039/c3dt53419g
_journal_volume 43
_journal_year 2014
_chemical_formula_sum 'Bi2 K4 Zn'
_chemical_formula_weight 639.73
_chemical_name_systematic
; 
 ? 
;
_space_group_IT_number 20
_symmetry_cell_setting orthorhombic
_symmetry_space_group_name_Hall 'C 2c 2'
_symmetry_space_group_name_H-M 'C 2 2 21'
_atom_sites_solution_hydrogens N/A
_atom_sites_solution_primary direct
_atom_sites_solution_secondary difmap
_audit_creation_method SHELXL-97
_cell_angle_alpha 90.00
_cell_angle_beta 90.00
_cell_angle_gamma 90.00
_cell_formula_units_Z 4
_cell_length_a 6.176(7)
_cell_length_b 10.596(15)
_cell_length_c 17.466(17)
_cell_measurement_reflns_used 1685
_cell_measurement_temperature 293(2)
_cell_measurement_theta_max 27.5672
_cell_measurement_theta_min 3.4995
_cell_volume 1143(2)
_computing_cell_refinement 'CrystalClear (Rigaku Inc., 2008)'
_computing_data_collection 'CrystalClear (Rigaku Inc., 2008)'
_computing_data_reduction 'CrystalClear (Rigaku Inc., 2008)'
_computing_molecular_graphics 'Diamond 3.0'
_computing_structure_refinement 'SHELXL-97 (Sheldrick, 1997)'
_computing_structure_solution 'SHELXS-97 (Sheldrick, 1990)'
_diffrn_ambient_temperature 293(2)
_diffrn_detector_area_resol_mean 14.6306
_diffrn_measured_fraction_theta_full 0.941
_diffrn_measured_fraction_theta_max 0.941
_diffrn_measurement_device_type 'Mercury70 (2x2 bin mode)'
_diffrn_measurement_method CCD_Profile_fitting
_diffrn_radiation_monochromator graphite
_diffrn_radiation_source 'fine-focus sealed tube'
_diffrn_radiation_type MoK\a
_diffrn_radiation_wavelength 0.71073
_diffrn_reflns_av_R_equivalents 0.0825
_diffrn_reflns_av_sigmaI/netI 0.0779
_diffrn_reflns_limit_h_max 8
_diffrn_reflns_limit_h_min -7
_diffrn_reflns_limit_k_max 13
_diffrn_reflns_limit_k_min -13
_diffrn_reflns_limit_l_max 22
_diffrn_reflns_limit_l_min -22
_diffrn_reflns_number 3818
_diffrn_reflns_theta_full 27.49
_diffrn_reflns_theta_max 27.49
_diffrn_reflns_theta_min 3.82
_exptl_absorpt_coefficient_mu 34.178
_exptl_absorpt_correction_T_max 1.0000
_exptl_absorpt_correction_T_min 0.4428
_exptl_absorpt_correction_type multi-scan
_exptl_crystal_colour Gray
_exptl_crystal_density_diffrn 3.718
_exptl_crystal_density_method 'not measured'
_exptl_crystal_description plate
_exptl_crystal_F_000 1088
_exptl_crystal_size_max 0.3000
_exptl_crystal_size_mid 0.1500
_exptl_crystal_size_min 0.1500
_refine_diff_density_max 3.386
_refine_diff_density_min -6.095
_refine_diff_density_rms 0.517
_refine_ls_abs_structure_details 'Flack H D (1983), Acta Cryst. A39, 876-881'
_refine_ls_abs_structure_Flack 0.00
_refine_ls_extinction_method none
_refine_ls_goodness_of_fit_ref 1.446
_refine_ls_hydrogen_treatment N/A
_refine_ls_matrix_type full
_refine_ls_number_parameters 34
_refine_ls_number_reflns 1218
_refine_ls_number_restraints 0
_refine_ls_restrained_S_all 1.446
_refine_ls_R_factor_all 0.0928
_refine_ls_R_factor_gt 0.0881
_refine_ls_shift/su_max 0.000
_refine_ls_shift/su_mean 0.000
_refine_ls_structure_factor_coef Fsqd
_refine_ls_weighting_details 'calc w=1/[\s^2^(Fo^2^)+(0.0900P)^2^+0.0000P] where P=(Fo^2^+2Fc^2^)/3'
_refine_ls_weighting_scheme calc
_refine_ls_wR_factor_gt 0.2180
_refine_ls_wR_factor_ref 0.2212
_reflns_number_gt 1087
_reflns_number_total 1218
_reflns_threshold_expression >2sigma(I)
_cod_data_source_file c3dt53419g.txt
_cod_data_source_block K4ZnBi2
_cod_depositor_comments
;
The following automatic conversions were performed:

'_symmetry_cell_setting' value 'Orthorhombic' changed to
'orthorhombic' according to
/usr/data/users/saulius/crontab/automatic-downloads/current/RSC/lib/dictionaries/cif_core.dic
dictionary named 'cif_core.dic' version 2.4.2 from
2011-04-26.

'_exptl_absorpt_correction_type' value 'Multi-scan'
changed to 'multi-scan' according to
/usr/data/users/saulius/crontab/automatic-downloads/current/RSC/lib/dictionaries/cif_core.dic
dictionary named 'cif_core.dic' version 2.4.2 from 2011-04-26.

Automatic conversion script
Id: cif_fix_values 2281 2013-09-26 08:29:07Z andrius 
;
_cod_original_sg_symbol_H-M C222(1)
_cod_database_code 7029492

loop_
_symmetry_equiv_pos_as_xyz
'x, y, z'
'-x, -y, z+1/2'
'-x, y, -z+1/2'
'x, -y, -z'
'x+1/2, y+1/2, z'
'-x+1/2, -y+1/2, z+1/2'
'-x+1/2, y+1/2, -z+1/2'
'x+1/2, -y+1/2, -z'

loop_
_atom_site_label
_atom_site_type_symbol
_atom_site_fract_x
_atom_site_fract_y
_atom_site_fract_z
_atom_site_U_iso_or_equiv
_atom_site_adp_type
_atom_site_occupancy
_atom_site_symmetry_multiplicity
_atom_site_calc_flag
_atom_site_refinement_flags
Bi Bi 0.0653(2) 0.16972(11) 0.39430(7) 0.0488(4) Uani 1 1 d .
Zn Zn 0.0000 0.1641(6) 0.2500 0.0429(12) Uani 1 2 d S
K1 K 0.0583(13) -0.1622(7) 0.3950(5) 0.060(2) Uani 1 1 d .
K2 K 0.062(3) 0.5000 0.5000 0.065(3) Uani 1 2 d S
K3 K 0.0000 0.4917(15) 0.2500 0.069(3) Uani 1 2 d S

loop_
_atom_site_aniso_label
_atom_site_aniso_U_11
_atom_site_aniso_U_22
_atom_site_aniso_U_33
_atom_site_aniso_U_23
_atom_site_aniso_U_13
_atom_site_aniso_U_12
Bi 0.0521(6) 0.0595(7) 0.0347(6) -0.0012(7) -0.0015(6) 0.0049(6)
Zn 0.044(3) 0.048(3) 0.037(3) 0.000 -0.0009(18) 0.000
K1 0.049(4) 0.066(5) 0.066(5) 0.025(6) 0.019(5) 0.005(4)
K2 0.088(8) 0.063(7) 0.043(6) -0.008(6) 0.000 0.000
K3 0.068(7) 0.061(7) 0.077(8) 0.000 0.034(6) 0.000

loop_
_atom_type_symbol
_atom_type_description
_atom_type_scat_dispersion_real
_atom_type_scat_dispersion_imag
_atom_type_scat_source
K K 0.2009 0.2494 'International Tables Vol C Tables 4.2.6.8 and 6.1.1.4'
Zn Zn 0.2839 1.4301 'International Tables Vol C Tables 4.2.6.8 and 6.1.1.4'
Bi Bi -4.1077 10.2566 'International Tables Vol C Tables 4.2.6.8 and 6.1.1.4'

loop_
_geom_angle_atom_site_label_1
_geom_angle_atom_site_label_2
_geom_angle_atom_site_label_3
_geom_angle
_geom_angle_site_symmetry_1
_geom_angle_site_symmetry_3
Zn Bi K1 88.7(2) . .
Zn Bi K1 98.71(16) . 5
K1 Bi K1 121.0(2) . 5
Zn Bi K1 82.96(16) . 5_455
K1 Bi K1 118.9(2) . 5_455
K1 Bi K1 120.0(2) 5 5_455
Zn Bi K1 169.90(15) . 4_556
K1 Bi K1 88.6(2) . 4_556
K1 Bi K1 91.0(2) 5 4_556
K1 Bi K1 89.84(16) 5_455 4_556
Zn Bi K2 118.71(16) . .
K1 Bi K2 151.97(15) . .
K1 Bi K2 63.6(3) 5 .
K1 Bi K2 63.7(3) 5_455 .
K1 Bi K2 63.43(12) 4_556 .
Zn Bi K2 124.43(12) . 5_545
K1 Bi K2 63.84(18) . 5_545
K1 Bi K2 64.2(2) 5 5_545
K1 Bi K2 152.37(17) 5_455 5_545
K1 Bi K2 62.53(16) 4_556 5_545
K2 Bi K2 100.7(2) . 5_545
Zn Bi K2 108.63(13) . 5_445
K1 Bi K2 62.84(16) . 5_445
K1 Bi K2 152.59(18) 5 5_445
K1 Bi K2 63.24(19) 5_455 5_445
K1 Bi K2 61.58(16) 4_556 5_445
K2 Bi K2 100.2(2) . 5_445
K2 Bi K2 100.30(8) 5_545 5_445
Zn Bi K3 59.38(10) . 5_545
K1 Bi K3 63.5(2) . 5_545
K1 Bi K3 70.9(2) 5 5_545
K1 Bi K3 142.32(16) 5_455 5_545
K1 Bi K3 127.35(16) 4_556 5_545
K2 Bi K3 133.7(3) . 5_545
K2 Bi K3 65.11(13) 5_545 5_545
K2 Bi K3 125.1(2) 5_445 5_545
Zn Bi K3 54.53(19) . .
K1 Bi K3 143.3(2) . .
K1 Bi K3 71.31(15) 5 .
K1 Bi K3 61.56(12) 5_455 .
K1 Bi K3 127.42(18) 4_556 .
K2 Bi K3 64.37(16) . .
K2 Bi K3 134.77(16) 5_545 .
K2 Bi K3 123.67(16) 5_445 .
K3 Bi K3 93.80(11) 5_545 .
Bi Zn Bi 177.3(3) . 3
Bi Zn K3 88.67(14) . .
Bi Zn K3 88.67(14) 3 .
Bi Zn K3 98.50(8) . 5_445
Bi Zn K3 82.87(8) 3 5_445
K3 Zn K3 120.6(2) . 5_445
Bi Zn K3 82.87(8) . 5_545
Bi Zn K3 98.50(8) 3 5_545
K3 Zn K3 120.6(2) . 5_545
K3 Zn K3 118.8(5) 5_445 5_545
Bi K1 Bi 121.0(2) . 5_445
Bi K1 Bi 118.9(2) . 5_545
Bi K1 Bi 120.0(2) 5_445 5_545
Bi K1 Bi 91.4(2) . 4_556
Bi K1 Bi 90.15(16) 5_445 4_556
Bi K1 Bi 88.99(19) 5_545 4_556
Bi K1 K2 65.01(16) . 5_445
Bi K1 K2 63.5(2) 5_445 5_445
Bi K1 K2 152.6(3) 5_545 5_445
Bi K1 K2 63.62(16) 4_556 5_445
Bi K1 K2 64.05(17) . 5_545
Bi K1 K2 152.9(3) 5_445 5_545
Bi K1 K2 62.5(2) 5_545 5_545
Bi K1 K2 62.73(18) 4_556 5_545
K2 K1 K2 101.7(2) 5_445 5_545
Bi K1 K2 153.0(3) . 1_545
Bi K1 K2 63.7(3) 5_445 1_545
Bi K1 K2 63.7(3) 5_545 1_545
Bi K1 K2 61.62(12) 4_556 1_545
K2 K1 K2 100.3(3) 5_445 1_545
K2 K1 K2 99.7(3) 5_545 1_545
Bi K1 K3 65.7(2) . 5_545
Bi K1 K3 141.3(3) 5_445 5_545
Bi K1 K3 67.2(2) 5_545 5_545
Bi K1 K3 128.6(3) 4_556 5_545
K2 K1 K3 129.3(3) 5_445 5_545
K2 K1 K3 65.87(18) 5_545 5_545
K2 K1 K3 129.6(3) 1_545 5_545
Bi K1 K3 145.0(3) . 1_545
Bi K1 K3 60.95(14) 5_445 1_545
Bi K1 K3 70.28(15) 5_545 1_545
Bi K1 K3 123.3(2) 4_556 1_545
K2 K1 K3 123.7(3) 5_445 1_545
K2 K1 K3 132.4(2) 5_545 1_545
K2 K1 K3 61.89(18) 1_545 1_545
K3 K1 K3 91.7(2) 5_545 1_545
Bi K1 K3 69.6(2) . 5_445
Bi K1 K3 61.8(2) 5_445 5_445
Bi K1 K3 146.0(2) 5_545 5_445
Bi K1 K3 124.7(2) 4_556 5_445
K2 K1 K3 61.27(18) 5_445 5_445
K2 K1 K3 133.4(3) 5_545 5_445
K2 K1 K3 125.0(3) 1_545 5_445
K3 K1 K3 91.0(2) 5_545 5_445
K3 K1 K3 85.30(19) 1_545 5_445
Bi K1 K1 47.07(14) . 4_556
Bi K1 K1 110.35(17) 5_445 4_556
Bi K1 K1 109.90(18) 5_545 4_556
Bi K1 K1 44.38(14) 4_556 4_556
K2 K1 K1 50.6(2) 5_445 4_556
K2 K1 K1 51.07(19) 5_545 4_556
K2 K1 K1 106.0(2) 1_545 4_556
K3 K1 K1 100.4(2) 5_545 4_556
K3 K1 K1 166.9(3) 1_545 4_556
K3 K1 K1 99.2(2) 5_445 4_556
Bi K2 Bi 179.4(5) . 4_566
Bi K2 K1 126.6(4) . 8_556
Bi K2 K1 52.90(16) 4_566 8_556
Bi K2 K1 52.90(16) . 5
Bi K2 K1 126.6(4) 4_566 5
K1 K2 K1 78.7(4) 8_556 5
Bi K2 K1 53.83(15) . 5_455
Bi K2 K1 126.7(4) 4_566 5_455
K1 K2 K1 179.6(3) 8_556 5_455
K1 K2 K1 101.7(2) 5 5_455
Bi K2 K1 126.7(4) . 8_456
Bi K2 K1 53.83(15) 4_566 8_456
K1 K2 K1 101.7(2) 8_556 8_456
K1 K2 K1 179.6(3) 5 8_456
K1 K2 K1 77.9(4) 5_455 8_456
Bi K2 Bi 79.73(17) . 8_456
Bi K2 Bi 100.7(2) 4_566 8_456
K1 K2 Bi 124.99(14) 8_556 8_456
K1 K2 Bi 127.64(13) 5 8_456
K1 K2 Bi 54.7(2) 5_455 8_456
K1 K2 Bi 52.1(2) 8_456 8_456
Bi K2 Bi 100.7(2) . 5_455
Bi K2 Bi 79.73(17) 4_566 5_455
K1 K2 Bi 127.64(13) 8_556 5_455
K1 K2 Bi 124.99(14) 5 5_455
K1 K2 Bi 52.1(2) 5_455 5_455
K1 K2 Bi 54.7(2) 8_456 5_455
Bi K2 Bi 80.0(3) 8_456 5_455
Bi K2 K1 54.95(15) . 4_556
Bi K2 K1 125.05(15) 4_566 4_556
K1 K2 K1 100.3(3) 8_556 4_556
K1 K2 K1 80.2(2) 5 4_556
K1 K2 K1 79.8(2) 5_455 4_556
K1 K2 K1 99.7(3) 8_456 4_556
Bi K2 K1 52.12(16) 8_456 4_556
Bi K2 K1 127.2(4) 5_455 4_556
Bi K2 K1 125.05(15) . 1_565
Bi K2 K1 54.95(15) 4_566 1_565
K1 K2 K1 80.2(2) 8_556 1_565
K1 K2 K1 100.3(3) 5 1_565
K1 K2 K1 99.7(3) 5_455 1_565
K1 K2 K1 79.8(2) 8_456 1_565
Bi K2 K1 127.2(4) 8_456 1_565
Bi K2 K1 52.12(16) 5_455 1_565
K1 K2 K1 179.3(5) 4_556 1_565
Bi K2 Bi 79.38(17) . 8_556
Bi K2 Bi 100.2(2) 4_566 8_556
K1 K2 Bi 52.2(2) 8_556 8_556
K1 K2 Bi 54.8(2) 5 8_556
K1 K2 Bi 128.11(13) 5_455 8_556
K1 K2 Bi 125.48(12) 8_456 8_556
Bi K2 Bi 100.30(8) 8_456 8_556
Bi K2 Bi 179.7(3) 5_455 8_556
K1 K2 Bi 53.10(15) 4_556 8_556
K1 K2 Bi 127.6(4) 1_565 8_556
Bi K2 Bi 100.2(2) . 5
Bi K2 Bi 79.38(17) 4_566 5
K1 K2 Bi 54.8(2) 8_556 5
K1 K2 Bi 52.2(2) 5 5
K1 K2 Bi 125.48(12) 5_455 5
K1 K2 Bi 128.11(13) 8_456 5
Bi K2 Bi 179.7(3) 8_456 5
Bi K2 Bi 100.30(8) 5_455 5
K1 K2 Bi 127.6(4) 4_556 5
K1 K2 Bi 53.10(15) 1_565 5
Bi K2 Bi 79.4(3) 8_556 5
Zn K3 Zn 120.6(2) . 5
Zn K3 Zn 120.6(2) . 5_455
Zn K3 Zn 118.8(5) 5 5_455
Zn K3 K1 66.3(2) . 7
Zn K3 K1 68.07(15) 5 7
Zn K3 K1 141.45(15) 5_455 7
Zn K3 K1 66.3(2) . 5_455
Zn K3 K1 141.45(15) 5 5_455
Zn K3 K1 68.07(15) 5_455 5_455
K1 K3 K1 132.7(5) 7 5_455
Zn K3 Bi 117.1(2) . 5_455
Zn K3 Bi 109.0(3) 5 5_455
Zn K3 Bi 37.76(8) 5_455 5_455
K1 K3 Bi 176.5(4) 7 5_455
K1 K3 Bi 50.78(13) 5_455 5_455
Zn K3 Bi 117.1(2) . 7
Zn K3 Bi 37.76(8) 5 7
Zn K3 Bi 109.0(3) 5_455 7
K1 K3 Bi 50.78(13) 7 7
K1 K3 Bi 176.5(4) 5_455 7
Bi K3 Bi 125.7(4) 5_455 7
Zn K3 Bi 36.81(13) . 3
Zn K3 Bi 119.29(14) 5 3
Zn K3 Bi 109.04(14) 5_455 3
K1 K3 Bi 51.22(17) 7 3
K1 K3 Bi 89.1(3) 5_455 3
Bi K3 Bi 131.61(17) 5_455 3
Bi K3 Bi 93.80(11) 7 3
Zn K3 Bi 36.81(13) . .
Zn K3 Bi 109.04(14) 5 .
Zn K3 Bi 119.29(14) 5_455 .
K1 K3 Bi 89.1(3) 7 .
K1 K3 Bi 51.22(17) 5_455 .
Bi K3 Bi 93.80(11) 5_455 .
Bi K3 Bi 131.61(17) 7 .
Bi K3 Bi 73.6(3) 3 .
Zn K3 K2 91.2(2) . .
Zn K3 K2 85.1(2) 5 .
Zn K3 K2 93.7(2) 5_455 .
K1 K3 K2 124.7(3) 7 .
K1 K3 K2 56.4(2) 5_455 .
Bi K3 K2 56.01(19) 5_455 .
Bi K3 K2 122.7(3) 7 .
Bi K3 K2 127.9(3) 3 .
Bi K3 K2 54.46(9) . .
Zn K3 K2 91.2(2) . 2_564
Zn K3 K2 93.7(2) 5 2_564
Zn K3 K2 85.1(2) 5_455 2_564
K1 K3 K2 56.4(2) 7 2_564
K1 K3 K2 124.7(3) 5_455 2_564
Bi K3 K2 122.7(3) 5_455 2_564
Bi K3 K2 56.01(19) 7 2_564
Bi K3 K2 54.46(9) 3 2_564
Bi K3 K2 127.9(3) . 2_564
K2 K3 K2 177.7(4) . 2_564
Zn K3 K1 145.11(16) . 1_565
Zn K3 K1 60.9(2) 5 1_565
Zn K3 K1 69.6(3) 5_455 1_565
K1 K3 K1 128.9(2) 7 1_565
K1 K3 K1 91.7(2) 5_455 1_565
Bi K3 K1 48.19(17) 5_455 1_565
Bi K3 K1 85.3(3) 7 1_565
Bi K3 K1 178.0(3) 3 1_565
Bi K3 K1 108.31(13) . 1_565
K2 K3 K1 54.01(13) . 1_565
K2 K3 K1 123.7(3) 2_564 1_565

loop_
_geom_bond_atom_site_label_1
_geom_bond_atom_site_label_2
_geom_bond_distance
_geom_bond_site_symmetry_2
Bi Zn 2.553(3) .
Bi K1 3.517(9) .
Bi K1 3.528(9) 5
Bi K1 3.602(9) 5_455
Bi K1 3.682(9) 4_556
Bi K2 3.957(5) .
Bi K2 4.008(13) 5_545
Bi K2 4.037(13) 5_445
Bi K3 4.137(8) 5_545
Bi K3 4.260(13) .
Zn Bi 2.553(3) 3
Zn K3 3.470(17) .
Zn K3 3.588(9) 5_445
Zn K3 3.588(9) 5_545
K1 Bi 3.528(9) 5_445
K1 Bi 3.602(9) 5_545
K1 Bi 3.682(9) 4_556
K1 K2 3.963(15) 5_445
K1 K2 4.000(16) 5_545
K1 K2 4.022(8) 1_545
K1 K3 4.063(10) 5_545
K1 K3 4.472(16) 1_545
K1 K3 4.578(11) 5_445
K1 K1 5.027(18) 4_556
K2 Bi 3.957(5) 4_566
K2 K1 3.963(15) 8_556
K2 K1 3.963(15) 5
K2 K1 4.000(16) 5_455
K2 K1 4.000(16) 8_456
K2 Bi 4.008(13) 8_456
K2 Bi 4.008(13) 5_455
K2 K1 4.022(8) 4_556
K2 K1 4.022(8) 1_565
K2 Bi 4.037(13) 8_556
K2 Bi 4.037(13) 5
K3 Zn 3.588(9) 5
K3 Zn 3.588(9) 5_455
K3 K1 4.063(10) 7
K3 K1 4.063(10) 5_455
K3 Bi 4.137(8) 5_455
K3 Bi 4.137(8) 7
K3 Bi 4.260(13) 3
K3 K2 4.384(4) 2_564
K3 K1 4.472(16) 1_565
